data_1548578
loop_
_publ_author_name
'Arkhipenko, Sergey'
'Sabatini, Marco T.'
'Batsanov, Andrei S.'
'Karaluka, Valerija'
'Sheppard, Tom D.'
'Rzepa, Henry S.'
'Whiting, Andrew'

_publ_section_title
;
 Mechanistic insights into boron-catalysed direct amidation reactions.
;
_journal_issue 4
_journal_name_full 'Chemical science'
_journal_page_first 1058
_journal_page_last 1072
_journal_paper_doi 10.1039/c7sc03595k
_journal_volume 9
_journal_year 2018
_chemical_formula_moiety 'C25 H24 B3 N O3, C7 H9 N'
_chemical_formula_sum 'C32 H33 B3 N2 O3'
_chemical_formula_weight 526.03
_chemical_name_systematic ' phenylboroxine complex with 2 equiv. benzylamine'
_space_group_crystal_system triclinic
_space_group_IT_number 2
_space_group_name_Hall '-P 1'
_space_group_name_H-M_alt 'P -1'
_symmetry_space_group_name_Hall '-P 1'
_symmetry_space_group_name_H-M 'P -1'
_atom_sites_solution_hydrogens mixed
_atom_sites_solution_primary direct
_atom_sites_solution_secondary difmap
_audit_creation_date 2015-11-29
_audit_creation_method
;
Olex2 1.2-beta
(compiled 2015.11.10 svn.r3248 for OlexSys, GUI svn.r5133)
;
_audit_update_record
;
2017-07-17 deposited with the CCDC.
2018-01-02 downloaded from the CCDC.
;
_cell_angle_alpha 89.7333(16)
_cell_angle_beta 72.0196(15)
_cell_angle_gamma 84.3291(17)
_cell_formula_units_Z 4
_cell_length_a 11.2396(4)
_cell_length_b 15.2054(6)
_cell_length_c 17.9361(7)
_cell_measurement_reflns_used 9200
_cell_measurement_temperature 120
_cell_measurement_theta_max 27.53
_cell_measurement_theta_min 2.25
_cell_volume 2900.27(19)
_computing_cell_refinement 'SAINT v8.34A (Bruker, 2013)'
_computing_data_collection 'APEX2 v.2013.4_1 (Bruker, 2013)'
_computing_data_reduction 'SAINT v8.34A (Bruker, 2013)'
_computing_molecular_graphics 'Olex2 (Dolomanov et al., 2009)'
_computing_publication_material 'Olex2 (Dolomanov et al., 2009)'
_computing_structure_refinement 'ShelXL 2014/7 (Sheldrick, 2015)'
_computing_structure_solution 'ShelXS 2013/1 (Sheldrick, 2008)'
_diffrn_ambient_temperature 120
_diffrn_detector_type 'Bruker PHOTON 100 CMOS'
_diffrn_measured_fraction_theta_full 0.999
_diffrn_measured_fraction_theta_max 0.997
_diffrn_measurement_device '3-circle area detector diffractometer'
_diffrn_measurement_device_type 'Bruker D8 Venture'
_diffrn_measurement_method '\f and \w scans'
_diffrn_radiation_monochromator 'focusing mirrors'
_diffrn_radiation_probe x-ray
_diffrn_radiation_type MoK\a
_diffrn_radiation_wavelength 0.71073
_diffrn_reflns_av_R_equivalents 0.0439
_diffrn_reflns_av_unetI/netI 0.0413
_diffrn_reflns_Laue_measured_fraction_full 0.999
_diffrn_reflns_Laue_measured_fraction_max 0.997
_diffrn_reflns_limit_h_max 14
_diffrn_reflns_limit_h_min -14
_diffrn_reflns_limit_k_max 19
_diffrn_reflns_limit_k_min -19
_diffrn_reflns_limit_l_max 23
_diffrn_reflns_limit_l_min -23
_diffrn_reflns_number 55370
_diffrn_reflns_point_group_measured_fraction_full 0.999
_diffrn_reflns_point_group_measured_fraction_max 0.997
_diffrn_reflns_theta_full 25.242
_diffrn_reflns_theta_max 27.578
_diffrn_reflns_theta_min 2.247
_diffrn_source 'ImuS microsource'
_diffrn_standards_number 0
_exptl_absorpt_coefficient_mu 0.075
_exptl_absorpt_correction_T_max 1.0000
_exptl_absorpt_correction_T_min 0.8866
_exptl_absorpt_correction_type multi-scan
_exptl_absorpt_process_details
;
SADABS-2014/4 (Bruker,2014/4) was used for absorption correction.
wR2(int) was 0.1546 before and 0.0611 after correction.
The Ratio of minimum to maximum transmission is 0.8866.
The \l/2 correction factor is Not present.
;
_exptl_crystal_colour 'clear colourless'
_exptl_crystal_colour_lustre clear
_exptl_crystal_colour_primary colourless
_exptl_crystal_density_diffrn 1.205
_exptl_crystal_description trapezoid
_exptl_crystal_F_000 1112
_exptl_crystal_recrystallization_method 'Re-crystallisation from solvent: benzylamine, toluene'
_exptl_crystal_size_max 0.683
_exptl_crystal_size_mid 0.379
_exptl_crystal_size_min 0.2
_refine_diff_density_max 0.332
_refine_diff_density_min -0.293
_refine_diff_density_rms 0.045
_refine_ls_extinction_method none
_refine_ls_goodness_of_fit_ref 1.030
_refine_ls_hydrogen_treatment mixed
_refine_ls_matrix_type full
_refine_ls_number_parameters 753
_refine_ls_number_reflns 13416
_refine_ls_number_restraints 0
_refine_ls_restrained_S_all 1.030
_refine_ls_R_factor_all 0.0624
_refine_ls_R_factor_gt 0.0445
_refine_ls_shift/su_max 0.001
_refine_ls_shift/su_mean 0.000
_refine_ls_structure_factor_coef Fsqd
_refine_ls_weighting_details 'w=1/[\s^2^(Fo^2^)+(0.0430P)^2^+0.9460P] where P=(Fo^2^+2Fc^2^)/3'
_refine_ls_weighting_scheme calc
_refine_ls_wR_factor_gt 0.1005
_refine_ls_wR_factor_ref 0.1087
_reflns_Friedel_coverage 0.000
_reflns_number_gt 10461
_reflns_number_total 13416
_reflns_threshold_expression 'I > 2\s(I)'
_cod_data_source_file c7sc03595k2.cif
_cod_data_source_block 10c_15srv282
_cod_depositor_comments
;
The following automatic conversions were performed:

'_diffrn_radiation_probe' value 'X-ray' changed to 'x-ray' according
to
/home/data/users/saulius/crontab/automatic-downloads/rss-feeds/RSC/lib/dictionaries/cif_core.dic
dictionary named 'cif_core.dic' version 2.4.2 from 2011-04-26.

Automatic conversion script
Id: cif_fix_values 4973 2017-02-22 13:04:09Z antanas 

 Adding full bibliography for 1548566--1548579.cif.
;
_cod_database_code 1548578
_shelx_space_group_comment
;
The symmetry employed for this shelxl refinement is uniquely defined
by the following loop, which should always be used as a source of
symmetry information in preference to the above space-group names.
They are only intended as comments.
;
_computing.bruker_data_scaling 'SADABS V2012/1 (Bruker AXS Inc.)'

_olex2_refinement_description
;
1. Fixed Uiso
 At 1.2 times of:
  All C(H) groups, All C(H,H) groups
2.a Secondary CH2 refined with riding coordinates:
 C1(H1C,H1D), C33(H33A,H33B), C26(H26A,H26B), C58(H58A,H58B)
2.b Aromatic/amide H refined with riding coordinates:
 C3(H3), C4(H4), C5(H5), C6(H6), C7(H7), C9(H9), C10(H10), C11(H11), C12(H12),
 C13(H13), C15(H15), C16(H16), C17(H17), C18(H18), C19(H19), C21(H21), C22(H22),
  C23(H23), C24(H24), C25(H25), C35(H35), C36(H36), C37(H37), C38(H38),
 C39(H39), C41(H41), C42(H42), C43(H43), C44(H44), C45(H45), C47(H47), C48(H48),
  C49(H49), C50(H50), C51(H51), C53(H53), C54(H54), C55(H55), C56(H56),
 C57(H57), C28(H28), C29(H29), C30(H30), C31(H31), C32(H32), C60(H60), C61(H61),
  C62(H62), C63(H63), C64(H64)
;
_shelx_shelxl_version_number 2014/7

loop_
_space_group_symop_operation_xyz
'x, y, z'
'-x, -y, -z'

loop_
_atom_site_label
_atom_site_type_symbol
_atom_site_fract_x
_atom_site_fract_y
_atom_site_fract_z
_atom_site_U_iso_or_equiv
_atom_site_adp_type
_atom_site_occupancy
_atom_site_site_symmetry_order
_atom_site_calc_flag
_atom_site_refinement_flags_posn
O1 O 0.44951(8) 0.11540(6) 0.76979(5) 0.02017(19) Uani 1 1 d .
O2 O 0.30947(8) 0.09005(6) 0.69721(5) 0.0229(2) Uani 1 1 d .
O3 O 0.23983(8) 0.19492(6) 0.80409(5) 0.02035(19) Uani 1 1 d .
N1 N 0.30586(10) 0.11138(7) 0.90239(7) 0.0192(2) Uani 1 1 d .
H1A H 0.2796(14) 0.0625(11) 0.8823(9) 0.027(4) Uiso 1 1 d .
H1B H 0.2359(15) 0.1399(10) 0.9375(9) 0.025(4) Uiso 1 1 d .
C1 C 0.39910(12) 0.08048(9) 0.94306(8) 0.0250(3) Uani 1 1 d .
H1C H 0.4194 0.1314 0.9694 0.030 Uiso 1 1 calc R
H1D H 0.4776 0.0540 0.9042 0.030 Uiso 1 1 calc R
C2 C 0.34665(11) 0.01303(9) 1.00274(8) 0.0210(3) Uani 1 1 d .
C3 C 0.36033(13) -0.07599(9) 0.98160(8) 0.0271(3) Uani 1 1 d .
H3 H 0.4100 -0.0955 0.9302 0.032 Uiso 1 1 calc R
C4 C 0.30211(14) -0.13669(10) 1.03503(10) 0.0333(3) Uani 1 1 d .
H4 H 0.3111 -0.1974 1.0199 0.040 Uiso 1 1 calc R
C5 C 0.23107(14) -0.10918(10) 1.11022(9) 0.0344(4) Uani 1 1 d .
H5 H 0.1900 -0.1506 1.1465 0.041 Uiso 1 1 calc R
C6 C 0.21993(14) -0.02141(11) 1.13245(9) 0.0343(3) Uani 1 1 d .
H6 H 0.1729 -0.0025 1.1845 0.041 Uiso 1 1 calc R
C7 C 0.27730(13) 0.03943(9) 1.07889(8) 0.0274(3) Uani 1 1 d .
H7 H 0.2690 0.0999 1.0946 0.033 Uiso 1 1 calc R
C8 C 0.40521(11) 0.26053(8) 0.84958(7) 0.0181(2) Uani 1 1 d .
C9 C 0.53055(12) 0.26300(9) 0.84584(8) 0.0219(3) Uani 1 1 d .
H9 H 0.5871 0.2108 0.8306 0.026 Uiso 1 1 calc R
C10 C 0.57509(12) 0.33940(9) 0.86374(8) 0.0261(3) Uani 1 1 d .
H10 H 0.6608 0.3388 0.8613 0.031 Uiso 1 1 calc R
C11 C 0.49498(13) 0.41648(9) 0.88515(8) 0.0269(3) Uani 1 1 d .
H11 H 0.5254 0.4690 0.8971 0.032 Uiso 1 1 calc R
C12 C 0.36986(13) 0.41630(9) 0.88906(9) 0.0276(3) Uani 1 1 d .
H12 H 0.3142 0.4690 0.9034 0.033 Uiso 1 1 calc R
C13 C 0.32622(12) 0.33917(9) 0.87200(8) 0.0230(3) Uani 1 1 d .
H13 H 0.2400 0.3397 0.8757 0.028 Uiso 1 1 calc R
C14 C 0.52891(12) 0.00474(8) 0.65767(8) 0.0222(3) Uani 1 1 d .
C15 C 0.64195(13) -0.01582(10) 0.67421(9) 0.0296(3) Uani 1 1 d .
H15 H 0.6549 0.0125 0.7178 0.035 Uiso 1 1 calc R
C16 C 0.73565(14) -0.07677(10) 0.62823(9) 0.0358(4) Uani 1 1 d .
H16 H 0.8119 -0.0899 0.6404 0.043 Uiso 1 1 calc R
C17 C 0.71780(14) -0.11835(10) 0.56465(10) 0.0356(4) Uani 1 1 d .
H17 H 0.7818 -0.1602 0.5332 0.043 Uiso 1 1 calc R
C18 C 0.60731(15) -0.09916(10) 0.54684(10) 0.0355(3) Uani 1 1 d .
H18 H 0.5952 -0.1276 0.5031 0.043 Uiso 1 1 calc R
C19 C 0.51390(13) -0.03814(9) 0.59312(9) 0.0284(3) Uani 1 1 d .
H19 H 0.4380 -0.0253 0.5805 0.034 Uiso 1 1 calc R
C20 C 0.09126(12) 0.17675(9) 0.72747(7) 0.0214(3) Uani 1 1 d .
C21 C 0.04325(14) 0.11956(11) 0.68632(8) 0.0326(3) Uani 1 1 d .
H21 H 0.0902 0.0648 0.6661 0.039 Uiso 1 1 calc R
C22 C -0.07281(15) 0.14151(13) 0.67439(9) 0.0419(4) Uani 1 1 d .
H22 H -0.1054 0.1010 0.6476 0.050 Uiso 1 1 calc R
C23 C -0.14025(14) 0.22188(13) 0.70143(9) 0.0409(4) Uani 1 1 d .
H23 H -0.2180 0.2377 0.6917 0.049 Uiso 1 1 calc R
C24 C -0.09473(13) 0.27910(11) 0.74246(9) 0.0345(4) Uani 1 1 d .
H24 H -0.1414 0.3344 0.7614 0.041 Uiso 1 1 calc R
C25 C 0.01897(12) 0.25653(9) 0.75641(8) 0.0255(3) Uani 1 1 d .
H25 H 0.0482 0.2960 0.7862 0.031 Uiso 1 1 calc R
B1 B 0.35354(13) 0.17359(9) 0.82660(8) 0.0182(3) Uani 1 1 d .
B2 B 0.42500(13) 0.07360(10) 0.71107(9) 0.0205(3) Uani 1 1 d .
B3 B 0.22030(13) 0.15324(9) 0.74368(8) 0.0198(3) Uani 1 1 d .
O4 O 0.13359(8) 0.63390(6) 0.69643(5) 0.01979(19) Uani 1 1 d .
O5 O 0.27133(8) 0.73073(6) 0.72213(5) 0.0233(2) Uani 1 1 d .
O6 O 0.23949(8) 0.59923(6) 0.79503(5) 0.01988(19) Uani 1 1 d .
N3 N 0.23366(10) 0.48315(7) 0.70021(7) 0.0195(2) Uani 1 1 d .
H3A H 0.2431(14) 0.4389(11) 0.7330(9) 0.029(4) Uiso 1 1 d .
H3B H 0.1839(17) 0.4625(11) 0.6721(10) 0.042(5) Uiso 1 1 d .
C33 C 0.35936(12) 0.49463(9) 0.64291(8) 0.0250(3) Uani 1 1 d .
H33A H 0.4100 0.5242 0.6697 0.030 Uiso 1 1 calc R
H33B H 0.3480 0.5331 0.6004 0.030 Uiso 1 1 calc R
C34 C 0.42879(11) 0.40726(8) 0.60801(8) 0.0208(3) Uani 1 1 d .
C35 C 0.45377(12) 0.38617(9) 0.52910(8) 0.0247(3) Uani 1 1 d .
H35 H 0.4258 0.4269 0.4962 0.030 Uiso 1 1 calc R
C36 C 0.51954(14) 0.30564(10) 0.49802(9) 0.0317(3) Uani 1 1 d .
H36 H 0.5368 0.2916 0.4439 0.038 Uiso 1 1 calc R
C37 C 0.55994(13) 0.24591(9) 0.54573(9) 0.0312(3) Uani 1 1 d .
H37 H 0.6053 0.1910 0.5243 0.037 Uiso 1 1 calc R
C38 C 0.53428(12) 0.26615(9) 0.62443(9) 0.0281(3) Uani 1 1 d .
H38 H 0.5610 0.2248 0.6573 0.034 Uiso 1 1 calc R
C39 C 0.46986(12) 0.34639(9) 0.65534(8) 0.0247(3) Uani 1 1 d .
H39 H 0.4534 0.3603 0.7094 0.030 Uiso 1 1 calc R
C40 C 0.02980(11) 0.53579(8) 0.80993(7) 0.0178(2) Uani 1 1 d .
C41 C 0.02809(12) 0.49216(8) 0.87895(7) 0.0212(3) Uani 1 1 d .
H41 H 0.1035 0.4832 0.8926 0.025 Uiso 1 1 calc R
C42 C -0.08052(13) 0.46146(9) 0.92819(8) 0.0248(3) Uani 1 1 d .
H42 H -0.0787 0.4318 0.9746 0.030 Uiso 1 1 calc R
C43 C -0.19135(13) 0.47413(9) 0.90940(8) 0.0260(3) Uani 1 1 d .
H43 H -0.2661 0.4537 0.9430 0.031 Uiso 1 1 calc R
C44 C -0.19254(12) 0.51694(9) 0.84119(8) 0.0254(3) Uani 1 1 d .
H44 H -0.2684 0.5259 0.8280 0.031 Uiso 1 1 calc R
C45 C -0.08313(12) 0.54676(8) 0.79202(7) 0.0204(3) Uani 1 1 d .
H45 H -0.0852 0.5753 0.7451 0.025 Uiso 1 1 calc R
C46 C 0.15601(11) 0.78005(8) 0.62658(7) 0.0197(3) Uani 1 1 d .
C47 C 0.08284(12) 0.76208(9) 0.57922(8) 0.0238(3) Uani 1 1 d .
H47 H 0.0460 0.7079 0.5843 0.029 Uiso 1 1 calc R
C48 C 0.06312(13) 0.82225(10) 0.52483(8) 0.0286(3) Uani 1 1 d .
H48 H 0.0140 0.8087 0.4926 0.034 Uiso 1 1 calc R
C49 C 0.11480(13) 0.90207(9) 0.51741(8) 0.0278(3) Uani 1 1 d .
H49 H 0.1009 0.9433 0.4803 0.033 Uiso 1 1 calc R
C50 C 0.18659(13) 0.92165(9) 0.56409(8) 0.0253(3) Uani 1 1 d .
H50 H 0.2219 0.9765 0.5593 0.030 Uiso 1 1 calc R
C51 C 0.20707(12) 0.86104(9) 0.61803(8) 0.0232(3) Uani 1 1 d .
H51 H 0.2568 0.8749 0.6498 0.028 Uiso 1 1 calc R
C52 C 0.39831(12) 0.69850(8) 0.81482(8) 0.0210(3) Uani 1 1 d .
C53 C 0.48290(13) 0.75930(9) 0.77943(8) 0.0258(3) Uani 1 1 d .
H53 H 0.4741 0.7894 0.7346 0.031 Uiso 1 1 calc R
C54 C 0.57934(14) 0.77645(10) 0.80865(9) 0.0324(3) Uani 1 1 d .
H54 H 0.6366 0.8174 0.7835 0.039 Uiso 1 1 calc R
C55 C 0.59192(14) 0.73390(10) 0.87443(10) 0.0337(3) Uani 1 1 d .
H55 H 0.6582 0.7453 0.8943 0.040 Uiso 1 1 calc R
C56 C 0.50821(15) 0.67475(10) 0.91140(9) 0.0332(3) Uani 1 1 d .
H56 H 0.5162 0.6461 0.9571 0.040 Uiso 1 1 calc R
C57 C 0.41271(13) 0.65739(9) 0.88171(8) 0.0271(3) Uani 1 1 d .
H57 H 0.3557 0.6166 0.9074 0.033 Uiso 1 1 calc R
B4 B 0.15670(13) 0.56986(9) 0.75276(8) 0.0183(3) Uani 1 1 d .
B5 B 0.18607(13) 0.71047(10) 0.68466(8) 0.0195(3) Uani 1 1 d .
B6 B 0.29609(13) 0.67404(10) 0.77716(8) 0.0197(3) Uani 1 1 d .
N2 N 0.22821(12) -0.04798(9) 0.83916(8) 0.0312(3) Uani 1 1 d .
H2A H 0.2206(19) -0.0487(14) 0.7914(13) 0.058(6) Uiso 1 1 d .
H2B H 0.2744(19) -0.1031(14) 0.8449(12) 0.058(6) Uiso 1 1 d .
C26 C 0.10327(13) -0.04380(10) 0.89817(10) 0.0326(3) Uani 1 1 d .
H26A H 0.0476 0.0032 0.8837 0.039 Uiso 1 1 calc R
H26B H 0.1113 -0.0261 0.9493 0.039 Uiso 1 1 calc R
C27 C 0.04014(12) -0.12830(9) 0.90855(9) 0.0275(3) Uani 1 1 d .
C28 C 0.01575(13) -0.17149(10) 0.97905(9) 0.0315(3) Uani 1 1 d .
H28 H 0.0411 -0.1486 1.0203 0.038 Uiso 1 1 calc R
C29 C -0.04533(14) -0.24785(10) 0.99016(10) 0.0364(4) Uani 1 1 d .
H29 H -0.0616 -0.2768 1.0388 0.044 Uiso 1 1 calc R
C30 C -0.08246(14) -0.28174(10) 0.93055(10) 0.0377(4) Uani 1 1 d .
H30 H -0.1255 -0.3334 0.9384 0.045 Uiso 1 1 calc R
C31 C -0.05660(13) -0.24017(10) 0.85945(10) 0.0341(3) Uani 1 1 d .
H31 H -0.0807 -0.2639 0.8180 0.041 Uiso 1 1 calc R
C32 C 0.00438(13) -0.16404(9) 0.84846(9) 0.0302(3) Uani 1 1 d .
H32 H 0.0220 -0.1360 0.7994 0.036 Uiso 1 1 calc R
N4 N 0.06124(13) 0.42735(10) 0.61848(7) 0.0316(3) Uani 1 1 d .
H4A H 0.0202(18) 0.3920(13) 0.6556(12) 0.051(5) Uiso 1 1 d .
H4B H 0.0007(19) 0.4723(13) 0.6133(11) 0.052(6) Uiso 1 1 d .
C58 C 0.10996(15) 0.37504(10) 0.54524(9) 0.0326(3) Uani 1 1 d .
H58A H 0.0397 0.3485 0.5346 0.039 Uiso 1 1 calc R
H58B H 0.1709 0.3262 0.5515 0.039 Uiso 1 1 calc R
C59 C 0.17360(13) 0.42860(9) 0.47589(8) 0.0248(3) Uani 1 1 d .
C60 C 0.22700(15) 0.38679(10) 0.40270(9) 0.0335(3) Uani 1 1 d .
H60 H 0.2218 0.3253 0.3971 0.040 Uiso 1 1 calc R
C61 C 0.28751(15) 0.43329(12) 0.33800(9) 0.0370(4) Uani 1 1 d .
H61 H 0.3242 0.4036 0.2885 0.044 Uiso 1 1 calc R
C62 C 0.29484(14) 0.52295(11) 0.34502(9) 0.0354(4) Uani 1 1 d .
H62 H 0.3357 0.5551 0.3005 0.042 Uiso 1 1 calc R
C63 C 0.24224(14) 0.56529(10) 0.41737(9) 0.0321(3) Uani 1 1 d .
H63 H 0.2473 0.6268 0.4226 0.039 Uiso 1 1 calc R
C64 C 0.18201(13) 0.51854(9) 0.48249(8) 0.0261(3) Uani 1 1 d .
H64 H 0.1463 0.5483 0.5320 0.031 Uiso 1 1 calc R

loop_
_atom_site_aniso_label
_atom_site_aniso_U_11
_atom_site_aniso_U_22
_atom_site_aniso_U_33
_atom_site_aniso_U_23
_atom_site_aniso_U_13
_atom_site_aniso_U_12
O1 0.0167(4) 0.0204(5) 0.0236(5) 0.0016(4) -0.0069(4) -0.0007(3)
O2 0.0210(5) 0.0241(5) 0.0248(5) -0.0016(4) -0.0096(4) 0.0005(4)
O3 0.0181(4) 0.0205(5) 0.0234(5) 0.0008(4) -0.0087(4) 0.0008(3)
N1 0.0153(5) 0.0194(6) 0.0242(6) 0.0038(5) -0.0078(4) -0.0030(4)
C1 0.0191(6) 0.0291(7) 0.0303(7) 0.0116(6) -0.0117(5) -0.0060(5)
C2 0.0148(6) 0.0239(7) 0.0267(7) 0.0083(5) -0.0100(5) -0.0025(5)
C3 0.0256(7) 0.0278(7) 0.0305(7) 0.0026(6) -0.0141(6) 0.0022(5)
C4 0.0353(8) 0.0210(7) 0.0520(10) 0.0101(7) -0.0254(7) -0.0047(6)
C5 0.0256(7) 0.0366(9) 0.0451(9) 0.0236(7) -0.0153(7) -0.0095(6)
C6 0.0250(7) 0.0439(9) 0.0298(8) 0.0113(7) -0.0038(6) -0.0001(6)
C7 0.0246(7) 0.0244(7) 0.0325(7) 0.0036(6) -0.0089(6) 0.0005(5)
C8 0.0182(6) 0.0199(6) 0.0160(6) 0.0050(5) -0.0050(5) -0.0034(5)
C9 0.0184(6) 0.0210(7) 0.0256(7) 0.0021(5) -0.0065(5) 0.0001(5)
C10 0.0171(6) 0.0298(7) 0.0318(7) 0.0016(6) -0.0071(5) -0.0062(5)
C11 0.0237(7) 0.0238(7) 0.0334(8) -0.0013(6) -0.0073(6) -0.0083(5)
C12 0.0214(7) 0.0206(7) 0.0377(8) -0.0028(6) -0.0053(6) -0.0005(5)
C13 0.0153(6) 0.0240(7) 0.0293(7) 0.0022(5) -0.0058(5) -0.0033(5)
C14 0.0214(6) 0.0178(6) 0.0253(7) 0.0035(5) -0.0041(5) -0.0027(5)
C15 0.0259(7) 0.0302(8) 0.0310(7) 0.0002(6) -0.0085(6) 0.0033(6)
C16 0.0253(7) 0.0347(9) 0.0432(9) 0.0028(7) -0.0075(7) 0.0072(6)
C17 0.0318(8) 0.0221(7) 0.0432(9) -0.0034(6) 0.0007(7) 0.0040(6)
C18 0.0363(8) 0.0277(8) 0.0381(8) -0.0087(7) -0.0039(7) -0.0068(6)
C19 0.0239(7) 0.0261(7) 0.0345(8) -0.0016(6) -0.0070(6) -0.0045(5)
C20 0.0206(6) 0.0263(7) 0.0177(6) 0.0049(5) -0.0065(5) -0.0031(5)
C21 0.0298(8) 0.0436(9) 0.0252(7) -0.0061(6) -0.0100(6) -0.0028(6)
C22 0.0338(8) 0.0717(13) 0.0279(8) -0.0005(8) -0.0179(7) -0.0147(8)
C23 0.0210(7) 0.0722(12) 0.0314(8) 0.0211(8) -0.0116(6) -0.0035(7)
C24 0.0208(7) 0.0398(9) 0.0375(8) 0.0185(7) -0.0031(6) 0.0025(6)
C25 0.0216(6) 0.0254(7) 0.0280(7) 0.0080(6) -0.0054(5) -0.0029(5)
B1 0.0161(6) 0.0187(7) 0.0210(7) 0.0038(5) -0.0075(5) -0.0019(5)
B2 0.0206(7) 0.0174(7) 0.0232(7) 0.0051(6) -0.0058(6) -0.0037(5)
B3 0.0200(7) 0.0181(7) 0.0225(7) 0.0048(6) -0.0081(6) -0.0024(5)
O4 0.0193(4) 0.0199(5) 0.0215(4) 0.0027(4) -0.0079(4) -0.0035(3)
O5 0.0239(5) 0.0219(5) 0.0277(5) 0.0048(4) -0.0117(4) -0.0073(4)
O6 0.0193(4) 0.0193(5) 0.0228(5) 0.0013(4) -0.0085(4) -0.0033(3)
N3 0.0173(5) 0.0183(6) 0.0206(5) 0.0012(4) -0.0022(4) -0.0032(4)
C33 0.0192(6) 0.0220(7) 0.0278(7) 0.0009(5) 0.0024(5) -0.0043(5)
C34 0.0149(6) 0.0199(6) 0.0245(6) 0.0009(5) -0.0005(5) -0.0048(5)
C35 0.0206(6) 0.0284(7) 0.0238(7) 0.0031(5) -0.0044(5) -0.0047(5)
C36 0.0295(7) 0.0351(8) 0.0262(7) -0.0077(6) -0.0017(6) -0.0050(6)
C37 0.0245(7) 0.0218(7) 0.0399(8) -0.0039(6) 0.0003(6) -0.0005(5)
C38 0.0217(7) 0.0248(7) 0.0346(8) 0.0080(6) -0.0037(6) -0.0032(5)
C39 0.0222(6) 0.0271(7) 0.0217(7) 0.0032(5) -0.0012(5) -0.0055(5)
C40 0.0180(6) 0.0138(6) 0.0197(6) -0.0042(5) -0.0036(5) -0.0002(4)
C41 0.0195(6) 0.0205(6) 0.0237(6) -0.0008(5) -0.0075(5) 0.0008(5)
C42 0.0295(7) 0.0245(7) 0.0189(6) 0.0023(5) -0.0051(5) -0.0043(5)
C43 0.0234(7) 0.0302(8) 0.0225(7) -0.0013(6) -0.0018(5) -0.0107(5)
C44 0.0202(6) 0.0323(8) 0.0258(7) -0.0018(6) -0.0087(5) -0.0069(5)
C45 0.0213(6) 0.0218(7) 0.0194(6) -0.0001(5) -0.0074(5) -0.0044(5)
C46 0.0172(6) 0.0199(6) 0.0191(6) -0.0004(5) -0.0021(5) 0.0003(5)
C47 0.0218(6) 0.0209(7) 0.0284(7) 0.0021(5) -0.0075(5) -0.0022(5)
C48 0.0281(7) 0.0308(8) 0.0307(7) 0.0028(6) -0.0153(6) -0.0011(6)
C49 0.0299(7) 0.0250(7) 0.0255(7) 0.0050(6) -0.0067(6) 0.0054(6)
C50 0.0296(7) 0.0175(6) 0.0251(7) 0.0001(5) -0.0036(6) -0.0005(5)
C51 0.0248(7) 0.0222(7) 0.0218(6) -0.0011(5) -0.0061(5) -0.0024(5)
C52 0.0196(6) 0.0173(6) 0.0260(7) -0.0032(5) -0.0073(5) -0.0004(5)
C53 0.0262(7) 0.0236(7) 0.0288(7) 0.0011(6) -0.0094(6) -0.0048(5)
C54 0.0253(7) 0.0301(8) 0.0442(9) 0.0006(7) -0.0117(6) -0.0107(6)
C55 0.0302(8) 0.0297(8) 0.0498(9) -0.0067(7) -0.0247(7) -0.0035(6)
C56 0.0419(9) 0.0275(8) 0.0391(8) 0.0026(6) -0.0253(7) -0.0045(6)
C57 0.0316(7) 0.0214(7) 0.0323(7) 0.0030(6) -0.0142(6) -0.0077(5)
B4 0.0176(7) 0.0174(7) 0.0198(7) -0.0004(5) -0.0055(5) -0.0020(5)
B5 0.0163(7) 0.0207(7) 0.0191(7) -0.0007(6) -0.0023(5) -0.0006(5)
B6 0.0179(7) 0.0189(7) 0.0209(7) -0.0019(6) -0.0043(6) -0.0004(5)
N2 0.0324(7) 0.0315(7) 0.0298(7) 0.0027(6) -0.0068(5) -0.0131(5)
C26 0.0251(7) 0.0232(7) 0.0481(9) -0.0037(6) -0.0086(7) -0.0050(6)
C27 0.0163(6) 0.0193(7) 0.0423(8) -0.0061(6) -0.0028(6) -0.0006(5)
C28 0.0227(7) 0.0284(8) 0.0401(8) -0.0058(6) -0.0059(6) 0.0009(6)
C29 0.0295(8) 0.0259(8) 0.0437(9) 0.0021(7) 0.0019(7) 0.0015(6)
C30 0.0259(7) 0.0193(7) 0.0568(10) -0.0086(7) 0.0042(7) -0.0045(6)
C31 0.0249(7) 0.0261(8) 0.0458(9) -0.0144(7) -0.0027(6) -0.0027(6)
C32 0.0238(7) 0.0240(7) 0.0372(8) -0.0051(6) -0.0016(6) -0.0007(5)
N4 0.0346(7) 0.0359(8) 0.0275(7) 0.0075(6) -0.0104(5) -0.0162(6)
C58 0.0436(9) 0.0259(8) 0.0339(8) 0.0035(6) -0.0177(7) -0.0121(6)
C59 0.0246(7) 0.0253(7) 0.0284(7) 0.0012(6) -0.0142(6) -0.0025(5)
C60 0.0401(8) 0.0307(8) 0.0341(8) -0.0043(6) -0.0191(7) 0.0013(6)
C61 0.0335(8) 0.0516(10) 0.0259(7) -0.0046(7) -0.0116(6) 0.0040(7)
C62 0.0271(7) 0.0518(10) 0.0290(8) 0.0110(7) -0.0097(6) -0.0092(7)
C63 0.0295(8) 0.0320(8) 0.0374(8) 0.0065(6) -0.0124(6) -0.0094(6)
C64 0.0242(7) 0.0266(7) 0.0278(7) 0.0003(6) -0.0084(6) -0.0038(5)

loop_
_atom_type_symbol
_atom_type_description
_atom_type_scat_dispersion_real
_atom_type_scat_dispersion_imag
_atom_type_scat_source
C C 0.0033 0.0016 'International Tables Vol C Tables 4.2.6.8 and 6.1.1.4'
H H 0.0000 0.0000 'International Tables Vol C Tables 4.2.6.8 and 6.1.1.4'
B B 0.0013 0.0007 'International Tables Vol C Tables 4.2.6.8 and 6.1.1.4'
N N 0.0061 0.0033 'International Tables Vol C Tables 4.2.6.8 and 6.1.1.4'
O O 0.0106 0.0060 'International Tables Vol C Tables 4.2.6.8 and 6.1.1.4'

loop_
_exptl_crystal_face_index_h
_exptl_crystal_face_index_k
_exptl_crystal_face_index_l
_exptl_crystal_face_perp_dist
-1.00 0.00 -1.00 0.1000
1.00 0.00 1.00 0.0810
0.00 0.00 1.00 0.1350
0.00 0.00 -1.00 0.1710
-1.00 0.00 2.00 0.1630
0.00 -1.00 -1.00 0.3190
0.00 1.00 1.00 0.2900
-1.00 -2.00 1.00 0.2320
1.00 2.00 -1.00 0.2180
1.00 2.00 0.00 0.2370
2.00 0.00 -1.00 0.1660
0.00 -1.00 0.00 0.3370
0.00 -1.00 1.00 0.2130
0.00 2.00 -1.00 0.2530

loop_
_geom_angle_atom_site_label_1
_geom_angle_atom_site_label_2
_geom_angle_atom_site_label_3
_geom_angle
B2 O1 B1 121.96(10)
B3 O2 B2 118.70(11)
B3 O3 B1 121.97(10)
C1 N1 B1 117.23(10)
N1 C1 C2 110.17(10)
C3 C2 C1 120.80(12)
C7 C2 C1 120.39(12)
C7 C2 C3 118.70(12)
C4 C3 C2 120.49(14)
C5 C4 C3 120.17(14)
C6 C5 C4 119.78(14)
C5 C6 C7 120.07(14)
C2 C7 C6 120.75(14)
C9 C8 C13 116.74(12)
C9 C8 B1 122.35(11)
C13 C8 B1 120.87(11)
C10 C9 C8 121.87(12)
C11 C10 C9 120.14(12)
C10 C11 C12 119.40(13)
C13 C12 C11 119.86(13)
C12 C13 C8 121.99(12)
C15 C14 B2 119.88(12)
C19 C14 C15 117.49(13)
C19 C14 B2 122.63(12)
C16 C15 C14 121.29(14)
C17 C16 C15 119.84(14)
C18 C17 C16 120.12(14)
C17 C18 C19 119.75(14)
C18 C19 C14 121.52(14)
C21 C20 C25 117.64(12)
C21 C20 B3 122.35(12)
C25 C20 B3 120.00(12)
C20 C21 C22 120.96(15)
C23 C22 C21 120.14(15)
C24 C23 C22 119.76(14)
C23 C24 C25 120.32(15)
C24 C25 C20 121.12(14)
O1 B1 O3 113.21(10)
O1 B1 N1 103.61(10)
O1 B1 C8 113.40(10)
O3 B1 N1 102.93(9)
O3 B1 C8 111.70(10)
C8 B1 N1 111.17(10)
O1 B2 O2 121.43(12)
O1 B2 C14 118.87(12)
O2 B2 C14 119.70(12)
O2 B3 C20 120.24(12)
O3 B3 O2 121.69(12)
O3 B3 C20 118.06(12)
B5 O4 B4 122.20(10)
B6 O5 B5 119.37(11)
B6 O6 B4 122.01(10)
C33 N3 B4 117.14(10)
N3 C33 C34 111.57(10)
C35 C34 C33 121.25(12)
C35 C34 C39 119.05(12)
C39 C34 C33 119.70(12)
C34 C35 C36 120.19(13)
C37 C36 C35 120.11(13)
C38 C37 C36 119.96(13)
C39 C38 C37 120.06(13)
C38 C39 C34 120.63(13)
C41 C40 B4 121.56(11)
C45 C40 C41 116.87(11)
C45 C40 B4 121.56(11)
C42 C41 C40 122.03(12)
C43 C42 C41 119.83(12)
C42 C43 C44 119.48(12)
C43 C44 C45 120.22(12)
C44 C45 C40 121.55(12)
C47 C46 C51 117.80(12)
C47 C46 B5 121.61(12)
C51 C46 B5 120.53(12)
C48 C47 C46 120.95(13)
C49 C48 C47 120.17(13)
C50 C49 C48 119.92(13)
C49 C50 C51 119.82(13)
C50 C51 C46 121.34(13)
C53 C52 B6 120.62(12)
C57 C52 C53 117.51(12)
C57 C52 B6 121.78(12)
C54 C53 C52 121.20(13)
C55 C54 C53 119.87(14)
C54 C55 C56 120.12(13)
C55 C56 C57 119.79(14)
C56 C57 C52 121.49(13)
O4 B4 O6 113.13(10)
O4 B4 N3 105.36(10)
O4 B4 C40 113.11(10)
O6 B4 N3 105.90(10)
O6 B4 C40 113.15(10)
C40 B4 N3 105.26(10)
O4 B5 O5 121.51(12)
O4 B5 C46 121.53(12)
O5 B5 C46 116.94(11)
O5 B6 C52 116.92(11)
O6 B6 O5 121.41(12)
O6 B6 C52 121.60(12)
N2 C26 C27 115.79(12)
C28 C27 C26 120.21(14)
C28 C27 C32 118.54(13)
C32 C27 C26 121.25(14)
C27 C28 C29 120.83(15)
C30 C29 C28 120.07(15)
C29 C30 C31 119.64(14)
C30 C31 C32 120.20(15)
C31 C32 C27 120.70(15)
N4 C58 C59 113.08(12)
C60 C59 C58 119.27(13)
C64 C59 C58 122.33(13)
C64 C59 C60 118.39(13)
C61 C60 C59 121.01(14)
C60 C61 C62 120.21(14)
C63 C62 C61 119.38(14)
C62 C63 C64 120.46(14)
C63 C64 C59 120.55(13)

loop_
_geom_bond_atom_site_label_1
_geom_bond_atom_site_label_2
_geom_bond_distance
O1 B1 1.4580(16)
O1 B2 1.3449(17)
O2 B2 1.3947(17)
O2 B3 1.3871(17)
O3 B1 1.4619(16)
O3 B3 1.3433(17)
N1 C1 1.4908(16)
N1 B1 1.6335(17)
C1 C2 1.5049(18)
C2 C3 1.3883(19)
C2 C7 1.3857(19)
C3 C4 1.386(2)
C4 C5 1.380(2)
C5 C6 1.377(2)
C6 C7 1.386(2)
C8 C9 1.3938(17)
C8 C13 1.3979(18)
C8 B1 1.5997(19)
C9 C10 1.3860(19)
C10 C11 1.383(2)
C11 C12 1.3865(19)
C12 C13 1.3854(19)
C14 C15 1.3976(19)
C14 C19 1.394(2)
C14 B2 1.5668(19)
C15 C16 1.388(2)
C16 C17 1.383(2)
C17 C18 1.379(2)
C18 C19 1.389(2)
C20 C21 1.392(2)
C20 C25 1.3971(19)
C20 B3 1.5725(18)
C21 C22 1.394(2)
C22 C23 1.378(3)
C23 C24 1.374(2)
C24 C25 1.3869(19)
O4 B4 1.4627(16)
O4 B5 1.3433(17)
O5 B5 1.3867(17)
O5 B6 1.3817(17)
O6 B4 1.4700(16)
O6 B6 1.3472(17)
N3 C33 1.4944(16)
N3 B4 1.6303(17)
C33 C34 1.5055(18)
C34 C35 1.3878(19)
C34 C39 1.3930(19)
C35 C36 1.389(2)
C36 C37 1.384(2)
C37 C38 1.380(2)
C38 C39 1.3800(19)
C40 C41 1.3975(17)
C40 C45 1.3970(17)
C40 B4 1.6102(18)
C41 C42 1.3897(18)
C42 C43 1.3832(19)
C43 C44 1.3863(19)
C44 C45 1.3901(18)
C46 C47 1.3965(18)
C46 C51 1.3975(18)
C46 B5 1.5669(19)
C47 C48 1.3868(19)
C48 C49 1.385(2)
C49 C50 1.381(2)
C50 C51 1.3876(19)
C52 C53 1.3990(18)
C52 C57 1.3961(19)
C52 B6 1.5750(19)
C53 C54 1.388(2)
C54 C55 1.381(2)
C55 C56 1.382(2)
C56 C57 1.384(2)
N2 C26 1.4702(19)
C26 C27 1.5117(19)
C27 C28 1.385(2)
C27 C32 1.391(2)
C28 C29 1.389(2)
C29 C30 1.380(2)
C30 C31 1.382(2)
C31 C32 1.386(2)
N4 C58 1.462(2)
C58 C59 1.509(2)
C59 C60 1.391(2)
C59 C64 1.3883(19)
C60 C61 1.382(2)
C61 C62 1.383(2)
C62 C63 1.381(2)
C63 C64 1.388(2)

loop_
_geom_hbond_atom_site_label_D
_geom_hbond_atom_site_label_H
_geom_hbond_atom_site_label_A
_geom_hbond_distance_DH
_geom_hbond_distance_HA
_geom_hbond_distance_DA
_geom_hbond_angle_DHA
N1 H1A N2 0.938(16) 2.058(17) 2.9956(17) 177.6(13)
N3 H3B N4 0.936(18) 2.020(19) 2.9520(17) 173.7(16)
